data_4087862
loop_
_publ_author_name
'Hueber, Damien'
'Hoffmann, Marie'
'de Fr\'emont, Pierre'
'Pale, Patrick'
'Blanc, Aur\'elien'

_publ_section_title
;
 Polyoxometalate-Gold(I)/H+ Complexes: Air-Stable, Efficient, Polyvalent,
 and Bifunctional Catalysts
;
_journal_issue 20
_journal_name_full Organometallics
_journal_page_first 5065
_journal_paper_doi 10.1021/acs.organomet.5b00656
_journal_volume 34
_journal_year 2015
_chemical_absolute_configuration ad
_chemical_formula_moiety 'O40 P W12, 3(C20 H18 Au N P)'
_chemical_formula_sum 'C60 H54 Au3 N3 O40 P4 W12'
_chemical_formula_weight 4378.04
_space_group_crystal_system trigonal
_space_group_IT_number 146
_space_group_name_Hall 'R 3'
_space_group_name_H-M_alt 'R 3 :H'
_atom_sites_solution_hydrogens geom
_audit_creation_method SHELXL-2013
_cell_angle_alpha 90.000(5)
_cell_angle_beta 90.000(5)
_cell_angle_gamma 120.000(5)
_cell_formula_units_Z 3
_cell_length_a 19.364(5)
_cell_length_b 19.364(5)
_cell_length_c 19.277(5)
_cell_measurement_reflns_used 5909
_cell_measurement_temperature 173(2)
_cell_measurement_theta_max 29.99
_cell_measurement_theta_min 2.65
_cell_volume 6260(3)
_computing_cell_refinement 'Bruker SAINT'
_computing_data_collection 'Bruker APEX2'
_computing_data_reduction 'Bruker SAINT'
_computing_molecular_graphics 'Bruker SHELXTL'
_computing_publication_material 'Bruker SHELXTL'
_computing_structure_refinement 'SHELXL-2013 (Sheldrick 2013)'
_computing_structure_solution 'SHELXS-97 (Sheldrick 2008)'
_diffrn_ambient_temperature 173(2)
_diffrn_measured_fraction_theta_full 1.000
_diffrn_measured_fraction_theta_max 0.999
_diffrn_measurement_device_type 'Bruker APEX-II CCD'
_diffrn_measurement_method '\f and \w scans'
_diffrn_radiation_monochromator triumph
_diffrn_radiation_type MoK\a
_diffrn_radiation_wavelength 0.71073
_diffrn_reflns_av_R_equivalents 0.0234
_diffrn_reflns_av_unetI/netI 0.0383
_diffrn_reflns_Laue_measured_fraction_full 1.000
_diffrn_reflns_Laue_measured_fraction_max 0.999
_diffrn_reflns_limit_h_max 26
_diffrn_reflns_limit_h_min -14
_diffrn_reflns_limit_k_max 25
_diffrn_reflns_limit_k_min -27
_diffrn_reflns_limit_l_max 27
_diffrn_reflns_limit_l_min -18
_diffrn_reflns_number 11732
_diffrn_reflns_point_group_measured_fraction_full 0.771
_diffrn_reflns_point_group_measured_fraction_max 0.695
_diffrn_reflns_theta_full 25.242
_diffrn_reflns_theta_max 29.984
_diffrn_reflns_theta_min 2.103
_diffrn_source 'sealed tube'
_exptl_absorpt_coefficient_mu 21.874
_exptl_absorpt_correction_T_max 0.7460
_exptl_absorpt_correction_T_min 0.5067
_exptl_absorpt_correction_type multi-scan
_exptl_absorpt_process_details sadabs
_exptl_crystal_colour colourless
_exptl_crystal_density_diffrn 3.484
_exptl_crystal_description prism
_exptl_crystal_F_000 5820
_exptl_crystal_size_max 0.16
_exptl_crystal_size_mid 0.10
_exptl_crystal_size_min 0.05
_refine_diff_density_max 1.571
_refine_diff_density_min -1.909
_refine_diff_density_rms 0.196
_refine_ls_abs_structure_details
;
 Flack x determined using 1491 quotients [(I+)-(I-)]/[(I+)+(I-)]
 (Parsons and Flack (2004), Acta Cryst. A60, s61).
;
_refine_ls_abs_structure_Flack 0.013(8)
_refine_ls_extinction_method none
_refine_ls_goodness_of_fit_ref 1.025
_refine_ls_hydrogen_treatment constr
_refine_ls_matrix_type full
_refine_ls_number_parameters 368
_refine_ls_number_reflns 5638
_refine_ls_number_restraints 1
_refine_ls_restrained_S_all 1.024
_refine_ls_R_factor_all 0.0236
_refine_ls_R_factor_gt 0.0215
_refine_ls_shift/su_max 0.001
_refine_ls_shift/su_mean 0.000
_refine_ls_structure_factor_coef Fsqd
_refine_ls_weighting_details 'w=1/[\s^2^(Fo^2^)+(0.0053P)^2^+3.6723P] where P=(Fo^2^+2Fc^2^)/3'
_refine_ls_weighting_scheme calc
_refine_ls_wR_factor_gt 0.0416
_refine_ls_wR_factor_ref 0.0421
_reflns_Friedel_coverage 0.391
_reflns_Friedel_fraction_full 0.541
_reflns_Friedel_fraction_max 0.390
_reflns_number_gt 5387
_reflns_number_total 5638
_reflns_threshold_expression 'I > 2\s(I)'
_cod_data_source_file om5b00656_si_004.cif
_cod_data_source_block compound_2a
_cod_original_cell_volume 6260(4)
_cod_database_code 4087862
_shelx_space_group_comment
;
The symmetry employed for this shelxl refinement is uniquely defined
by the following loop, which should always be used as a source of
symmetry information in preference to the above space-group names.
They are only intended as comments.
;
_shelxl_version_number 2013-4

loop_
_space_group_symop_operation_xyz
'x, y, z'
'-y, x-y, z'
'-x+y, -x, z'
'x+2/3, y+1/3, z+1/3'
'-y+2/3, x-y+1/3, z+1/3'
'-x+y+2/3, -x+1/3, z+1/3'
'x+1/3, y+2/3, z+2/3'
'-y+1/3, x-y+2/3, z+2/3'
'-x+y+1/3, -x+2/3, z+2/3'

loop_
_atom_site_label
_atom_site_type_symbol
_atom_site_fract_x
_atom_site_fract_y
_atom_site_fract_z
_atom_site_U_iso_or_equiv
_atom_site_adp_type
_atom_site_occupancy
_atom_site_site_symmetry_order
_atom_site_calc_flag
_atom_site_refinement_flags_posn
_atom_site_refinement_flags_adp
_atom_site_refinement_flags_occupancy
C1 C 0.5172(5) 0.9683(5) 0.3344(4) 0.0163(17) Uani 1 1 d . . .
C2 C 0.5409(6) 0.9808(6) 0.2653(5) 0.028(2) Uani 1 1 d . . .
H2 H 0.5759 0.9638 0.2479 0.033 Uiso 1 1 calc R U .
C3 C 0.5123(6) 1.0189(6) 0.2216(5) 0.029(2) Uani 1 1 d . . .
H3 H 0.5305 1.0310 0.1751 0.035 Uiso 1 1 calc R U .
C4 C 0.4573(6) 1.0388(6) 0.2468(5) 0.026(2) Uani 1 1 d . . .
H4 H 0.4341 1.0600 0.2163 0.031 Uiso 1 1 calc R U .
C5 C 0.4363(5) 1.0278(5) 0.3153(5) 0.025(2) Uani 1 1 d . . .
H5 H 0.4012 1.0448 0.3325 0.030 Uiso 1 1 calc R U .
C6 C 0.4654(5) 0.9923(5) 0.3601(5) 0.0229(19) Uani 1 1 d . . .
H6 H 0.4503 0.9845 0.4076 0.028 Uiso 1 1 calc R U .
C7 C 0.4977(5) 0.8886(5) 0.4662(5) 0.0205(18) Uani 1 1 d . . .
C8 C 0.5269(6) 0.9228(7) 0.5305(5) 0.029(2) Uani 1 1 d . . .
H8 H 0.5800 0.9660 0.5346 0.034 Uiso 1 1 calc R U .
C9 C 0.4785(7) 0.8940(8) 0.5896(6) 0.040(3) Uani 1 1 d . . .
H9 H 0.4982 0.9182 0.6335 0.048 Uiso 1 1 calc R U .
C10 C 0.4030(7) 0.8311(7) 0.5835(6) 0.038(3) Uani 1 1 d . . .
H10 H 0.3709 0.8103 0.6239 0.046 Uiso 1 1 calc R U .
C11 C 0.3718(7) 0.7965(6) 0.5190(7) 0.039(3) Uani 1 1 d . . .
H11 H 0.3184 0.7537 0.5155 0.047 Uiso 1 1 calc R U .
C12 C 0.4188(6) 0.8249(6) 0.4609(6) 0.034(2) Uani 1 1 d . . .
H12 H 0.3980 0.8014 0.4169 0.041 Uiso 1 1 calc R U .
C13 C 0.5503(5) 0.8397(5) 0.3450(4) 0.0150(16) Uani 1 1 d . . .
C14 C 0.4843(6) 0.7950(6) 0.3012(5) 0.0234(19) Uani 1 1 d . . .
H14 H 0.4468 0.8120 0.2929 0.028 Uiso 1 1 calc R U .
C15 C 0.4745(7) 0.7259(6) 0.2701(5) 0.031(2) Uani 1 1 d . . .
H15 H 0.4298 0.6954 0.2410 0.037 Uiso 1 1 calc R U .
C16 C 0.5302(6) 0.7012(5) 0.2816(5) 0.026(2) Uani 1 1 d . . .
H16 H 0.5230 0.6538 0.2604 0.032 Uiso 1 1 calc R U .
C17 C 0.5958(6) 0.7456(6) 0.3239(6) 0.028(2) Uani 1 1 d . . .
H17 H 0.6337 0.7288 0.3315 0.034 Uiso 1 1 calc R U .
C18 C 0.6060(5) 0.8155(5) 0.3553(4) 0.0195(18) Uani 1 1 d . . .
H18 H 0.6512 0.8464 0.3838 0.023 Uiso 1 1 calc R U .
C19 C 0.8579(6) 1.1637(6) 0.4428(5) 0.027(2) Uani 1 1 d . . .
C20 C 0.9312(6) 1.2402(6) 0.4548(6) 0.041(3) Uani 1 1 d . . .
H20A H 0.9625 1.2576 0.4120 0.061 Uiso 1 1 calc R U .
H20B H 0.9626 1.2338 0.4914 0.061 Uiso 1 1 calc R U .
H20C H 0.9173 1.2803 0.4691 0.061 Uiso 1 1 calc R U .
N1 N 0.8000(5) 1.1077(5) 0.4340(4) 0.0305(19) Uani 1 1 d . . .
O1 O 0.8120(4) 0.8865(4) 0.4662(4) 0.0325(17) Uani 1 1 d . . .
O2 O 0.8544(4) 0.8442(4) 0.3394(3) 0.0216(14) Uani 1 1 d . . .
O3 O 0.7480(4) 0.7146(4) 0.2562(4) 0.0239(15) Uani 1 1 d . . .
O4 O 0.8541(3) 0.8020(4) 0.1501(3) 0.0190(13) Uani 1 1 d . . .
O5 O 0.9353(4) 0.8324(4) 0.0224(4) 0.0237(15) Uani 1 1 d . . .
O6 O 0.9117(3) 0.9458(3) 0.0917(3) 0.0181(13) Uani 1 1 d . . .
O7 O 0.8221(3) 1.0011(3) 0.1490(3) 0.0181(12) Uani 1 1 d . . .
O8 O 0.7080(4) 0.9531(4) 0.2532(4) 0.0247(15) Uani 1 1 d . . .
O9 O 0.8335(4) 0.9661(4) 0.3389(3) 0.0243(15) Uani 1 1 d . . .
O10 O 0.9647(4) 0.9109(4) 0.4365(3) 0.0267(16) Uani 1 1 d . . .
O11 O 0.7998(4) 0.8773(3) 0.2287(3) 0.0177(13) Uani 1 1 d . . .
O12 O 0.9108(4) 0.7685(4) 0.2611(3) 0.0198(13) Uani 1 1 d . . .
O13 O 0.9666(3) 0.9140(3) 0.2229(3) 0.0134(11) Uani 1 1 d . . .
O14 O 1.0000 1.0000 0.3294(5) 0.017(2) Uani 1 3 d S T P
P1 P 0.56106(13) 0.92574(14) 0.39063(12) 0.0170(4) Uani 1 1 d . . .
P2 P 1.0000 1.0000 0.2498(2) 0.0046(5) Uani 1 3 d S T P
W1 W 0.88196(2) 0.93004(2) 0.40306(2) 0.01794(8) Uani 1 1 d . . .
W2 W 0.83492(2) 0.80249(2) 0.24800(2) 0.01419(7) Uani 1 1 d . . .
W3 W 0.95109(2) 0.87452(2) 0.10160(2) 0.01111(7) Uani 1 1 d . . .
W4 W 0.80461(2) 0.97605(2) 0.24612(2) 0.01531(8) Uani 1 1 d . . .
Au1 Au 0.68736(2) 1.01640(2) 0.41513(2) 0.02205(8) Uani 1 1 d . . .

loop_
_atom_site_aniso_label
_atom_site_aniso_U_11
_atom_site_aniso_U_22
_atom_site_aniso_U_33
_atom_site_aniso_U_23
_atom_site_aniso_U_13
_atom_site_aniso_U_12
C1 0.016(4) 0.016(4) 0.018(4) -0.006(3) -0.003(3) 0.009(3)
C2 0.023(5) 0.029(5) 0.030(5) 0.006(4) 0.011(4) 0.012(4)
C3 0.034(6) 0.027(5) 0.025(5) 0.002(4) 0.000(4) 0.014(5)
C4 0.023(5) 0.020(5) 0.033(5) -0.001(4) -0.011(4) 0.009(4)
C5 0.017(4) 0.020(5) 0.036(6) -0.009(4) -0.003(4) 0.007(4)
C6 0.015(4) 0.016(4) 0.029(5) -0.004(4) 0.002(4) 0.001(4)
C7 0.028(5) 0.023(5) 0.019(4) -0.002(3) 0.000(4) 0.019(4)
C8 0.032(6) 0.040(6) 0.019(5) 0.002(4) 0.002(4) 0.022(5)
C9 0.035(6) 0.058(8) 0.028(6) 0.006(5) 0.008(5) 0.025(6)
C10 0.050(7) 0.044(7) 0.038(6) 0.019(5) 0.029(5) 0.037(6)
C11 0.035(6) 0.028(6) 0.050(7) 0.012(5) 0.023(5) 0.012(5)
C12 0.026(5) 0.024(5) 0.040(6) -0.008(4) 0.003(5) 0.004(4)
C13 0.016(4) 0.018(4) 0.013(4) -0.004(3) -0.003(3) 0.010(3)
C14 0.026(5) 0.029(5) 0.023(5) -0.004(4) -0.004(4) 0.019(4)
C15 0.044(7) 0.028(6) 0.020(5) -0.003(4) 0.001(4) 0.017(5)
C16 0.046(6) 0.016(4) 0.019(4) 0.003(3) 0.008(4) 0.016(5)
C17 0.031(6) 0.027(5) 0.036(6) 0.007(4) 0.005(4) 0.022(5)
C18 0.024(5) 0.017(4) 0.018(4) -0.001(3) 0.002(3) 0.011(4)
C19 0.023(5) 0.035(6) 0.025(5) -0.011(4) -0.002(4) 0.015(5)
C20 0.033(6) 0.028(6) 0.046(7) -0.005(5) -0.001(5) 0.005(5)
N1 0.023(4) 0.040(5) 0.024(4) 0.000(4) 0.004(3) 0.012(4)
O1 0.041(4) 0.036(4) 0.017(3) 0.009(3) 0.018(3) 0.017(4)
O2 0.027(4) 0.025(4) 0.019(3) 0.001(3) -0.004(3) 0.018(3)
O3 0.017(3) 0.015(3) 0.029(4) 0.007(3) 0.006(3) 0.001(3)
O4 0.014(3) 0.020(3) 0.018(3) 0.005(2) 0.001(2) 0.004(3)
O5 0.021(3) 0.016(3) 0.027(4) -0.008(3) -0.001(3) 0.004(3)
O6 0.007(3) 0.015(3) 0.030(4) 0.003(3) 0.001(2) 0.004(2)
O7 0.015(3) 0.019(3) 0.019(3) -0.002(2) 0.003(2) 0.008(3)
O8 0.015(3) 0.032(4) 0.028(4) 0.000(3) 0.002(3) 0.013(3)
O9 0.031(4) 0.025(4) 0.023(3) -0.003(3) -0.001(3) 0.019(3)
O10 0.022(3) 0.031(4) 0.025(4) 0.003(3) 0.003(3) 0.012(3)
O11 0.021(3) 0.018(3) 0.017(3) -0.003(2) -0.003(2) 0.012(3)
O12 0.020(3) 0.020(3) 0.017(3) 0.002(2) 0.000(2) 0.008(3)
O13 0.013(3) 0.011(3) 0.013(3) 0.000(2) 0.002(2) 0.004(2)
O14 0.022(3) 0.022(3) 0.007(4) 0.000 0.000 0.0110(17)
P1 0.0169(11) 0.0153(11) 0.0189(11) -0.0029(8) -0.0002(8) 0.0082(9)
P2 0.0049(8) 0.0049(8) 0.0040(12) 0.000 0.000 0.0025(4)
W1 0.0211(2) 0.0234(2) 0.00957(15) 0.00403(14) 0.00511(14) 0.01128(17)
W2 0.01040(16) 0.00956(16) 0.01917(18) 0.00347(13) 0.00132(13) 0.00241(13)
W3 0.01298(16) 0.01094(16) 0.01017(15) -0.00205(12) -0.00185(12) 0.00654(14)
W4 0.00994(16) 0.01701(18) 0.02017(18) -0.00153(14) 0.00168(13) 0.00764(15)
Au1 0.01669(17) 0.02260(19) 0.02365(17) -0.00501(14) -0.00097(14) 0.00742(15)

loop_
_atom_type_symbol
_atom_type_description
_atom_type_scat_dispersion_real
_atom_type_scat_dispersion_imag
_atom_type_scat_source
C C 0.0033 0.0016 'International Tables Vol C Tables 4.2.6.8 and 6.1.1.4'
H H 0.0000 0.0000 'International Tables Vol C Tables 4.2.6.8 and 6.1.1.4'
N N 0.0061 0.0033 'International Tables Vol C Tables 4.2.6.8 and 6.1.1.4'
O O 0.0106 0.0060 'International Tables Vol C Tables 4.2.6.8 and 6.1.1.4'
P P 0.1023 0.0942 'International Tables Vol C Tables 4.2.6.8 and 6.1.1.4'
W W -0.8490 6.8722 'International Tables Vol C Tables 4.2.6.8 and 6.1.1.4'
Au Au -2.0133 8.8022 'International Tables Vol C Tables 4.2.6.8 and 6.1.1.4'

loop_
_geom_angle_atom_site_label_1
_geom_angle_atom_site_label_2
_geom_angle_atom_site_label_3
_geom_angle
_geom_angle_site_symmetry_1
_geom_angle_site_symmetry_3
C6 C1 C2 120.9(9) . .
C6 C1 P1 121.3(7) . .
C2 C1 P1 117.6(7) . .
C1 C2 C3 119.0(9) . .
C1 C2 H2 120.5 . .
C3 C2 H2 120.5 . .
C4 C3 C2 119.7(10) . .
C4 C3 H3 120.2 . .
C2 C3 H3 120.2 . .
C5 C4 C3 120.2(9) . .
C5 C4 H4 119.9 . .
C3 C4 H4 119.9 . .
C4 C5 C6 121.1(9) . .
C4 C5 H5 119.5 . .
C6 C5 H5 119.5 . .
C5 C6 C1 118.9(9) . .
C5 C6 H6 120.6 . .
C1 C6 H6 120.6 . .
C8 C7 C12 119.2(9) . .
C8 C7 P1 119.8(8) . .
C12 C7 P1 120.9(7) . .
C7 C8 C9 120.3(11) . .
C7 C8 H8 119.8 . .
C9 C8 H8 119.8 . .
C10 C9 C8 119.5(11) . .
C10 C9 H9 120.3 . .
C8 C9 H9 120.3 . .
C9 C10 C11 121.2(10) . .
C9 C10 H10 119.4 . .
C11 C10 H10 119.4 . .
C12 C11 C10 119.6(11) . .
C12 C11 H11 120.2 . .
C10 C11 H11 120.2 . .
C11 C12 C7 120.2(11) . .
C11 C12 H12 119.9 . .
C7 C12 H12 119.9 . .
C18 C13 C14 119.8(8) . .
C18 C13 P1 119.5(6) . .
C14 C13 P1 120.7(6) . .
C15 C14 C13 119.7(9) . .
C15 C14 H14 120.2 . .
C13 C14 H14 120.2 . .
C14 C15 C16 120.2(10) . .
C14 C15 H15 119.9 . .
C16 C15 H15 119.9 . .
C17 C16 C15 120.3(9) . .
C17 C16 H16 119.8 . .
C15 C16 H16 119.8 . .
C16 C17 C18 119.6(9) . .
C16 C17 H17 120.2 . .
C18 C17 H17 120.2 . .
C13 C18 C17 120.3(8) . .
C13 C18 H18 119.8 . .
C17 C18 H18 119.8 . .
N1 C19 C20 176.3(11) . .
C19 C20 H20A 109.5 . .
C19 C20 H20B 109.5 . .
H20A C20 H20B 109.5 . .
C19 C20 H20C 109.5 . .
H20A C20 H20C 109.5 . .
H20B C20 H20C 109.5 . .
C19 N1 Au1 171.3(9) . .
W2 O2 W1 151.1(4) . .
W2 O4 W3 126.2(3) . .
W3 O6 W3 151.2(3) . 3_675
W4 O7 W3 126.2(3) . 3_675
W1 O9 W4 151.1(4) . .
W1 O10 W1 129.0(4) 2_765 .
W4 O11 W2 150.3(3) . .
W2 O12 W4 127.9(3) . 2_765
P2 O13 W2 125.5(3) . .
P2 O13 W3 125.6(3) . .
W2 O13 W3 90.13(18) . .
P2 O13 W4 125.4(3) . 2_765
W2 O13 W4 89.52(18) . 2_765
W3 O13 W4 89.41(18) . 2_765
P2 O14 W1 125.48(18) . 3_675
P2 O14 W1 125.48(18) . .
W1 O14 W1 89.7(3) 3_675 .
P2 O14 W1 125.48(18) . 2_765
W1 O14 W1 89.7(3) 3_675 2_765
W1 O14 W1 89.7(3) . 2_765
C13 P1 C7 106.5(4) . .
C13 P1 C1 105.4(4) . .
C7 P1 C1 106.5(4) . .
C13 P1 Au1 113.9(3) . .
C7 P1 Au1 113.7(3) . .
C1 P1 Au1 110.3(3) . .
O14 P2 O13 109.6(2) . 3_675
O14 P2 O13 109.6(2) . .
O13 P2 O13 109.3(2) 3_675 .
O14 P2 O13 109.6(2) . 2_765
O13 P2 O13 109.3(2) 3_675 2_765
O13 P2 O13 109.3(2) . 2_765
O1 W1 O9 103.5(3) . .
O1 W1 O10 102.8(3) . 3_675
O9 W1 O10 90.3(3) . 3_675
O1 W1 O2 102.8(3) . .
O9 W1 O2 85.8(3) . .
O10 W1 O2 154.3(3) 3_675 .
O1 W1 O10 101.4(3) . .
O9 W1 O10 155.0(3) . .
O10 W1 O10 86.1(4) 3_675 .
O2 W1 O10 86.8(3) . .
O1 W1 O14 169.6(3) . .
O9 W1 O14 85.1(2) . .
O10 W1 O14 70.9(2) 3_675 .
O2 W1 O14 83.5(2) . .
O10 W1 O14 70.4(2) . .
O3 W2 O2 103.1(3) . .
O3 W2 O12 101.0(3) . .
O2 W2 O12 90.0(3) . .
O3 W2 O11 103.1(3) . .
O2 W2 O11 85.9(3) . .
O12 W2 O11 155.9(3) . .
O3 W2 O4 100.6(3) . .
O2 W2 O4 156.3(3) . .
O12 W2 O4 86.8(3) . .
O11 W2 O4 87.5(3) . .
O3 W2 O13 169.4(3) . .
O2 W2 O13 84.8(2) . .
O12 W2 O13 71.7(2) . .
O11 W2 O13 84.3(2) . .
O4 W2 O13 71.9(2) . .
O5 W3 O6 102.8(3) . .
O5 W3 O6 102.2(3) . 2_765
O6 W3 O6 85.9(3) . 2_765
O5 W3 O7 100.8(3) . 2_765
O6 W3 O7 156.4(3) . 2_765
O6 W3 O7 89.1(2) 2_765 2_765
O5 W3 O4 102.2(3) . .
O6 W3 O4 88.8(3) . .
O6 W3 O4 155.6(3) 2_765 .
O7 W3 O4 86.2(2) 2_765 .
O5 W3 O13 170.9(3) . .
O6 W3 O13 84.2(2) . .
O6 W3 O13 84.1(2) 2_765 .
O7 W3 O13 72.4(2) 2_765 .
O4 W3 O13 71.7(2) . .
O8 W4 O11 104.9(3) . .
O8 W4 O9 103.8(3) . .
O11 W4 O9 86.2(3) . .
O8 W4 O12 100.3(3) . 3_675
O11 W4 O12 154.8(3) . 3_675
O9 W4 O12 87.6(3) . 3_675
O8 W4 O7 100.1(3) . .
O11 W4 O7 89.7(3) . .
O9 W4 O7 156.0(3) . .
O12 W4 O7 86.1(3) 3_675 .
O8 W4 O13 168.1(3) . 3_675
O11 W4 O13 84.3(2) . 3_675
O9 W4 O13 84.0(2) . 3_675
O12 W4 O13 70.8(2) 3_675 3_675
O7 W4 O13 72.0(2) . 3_675
N1 Au1 P1 174.2(3) . .

loop_
_geom_bond_atom_site_label_1
_geom_bond_atom_site_label_2
_geom_bond_distance
_geom_bond_site_symmetry_2
C1 C6 1.389(12) .
C1 C2 1.390(13) .
C1 P1 1.811(9) .
C2 C3 1.402(14) .
C2 H2 0.9500 .
C3 C4 1.389(14) .
C3 H3 0.9500 .
C4 C5 1.366(14) .
C4 H4 0.9500 .
C5 C6 1.387(13) .
C5 H5 0.9500 .
C6 H6 0.9500 .
C7 C8 1.387(13) .
C7 C12 1.408(13) .
C7 P1 1.805(9) .
C8 C9 1.401(14) .
C8 H8 0.9500 .
C9 C10 1.362(16) .
C9 H9 0.9500 .
C10 C11 1.398(17) .
C10 H10 0.9500 .
C11 C12 1.374(14) .
C11 H11 0.9500 .
C12 H12 0.9500 .
C13 C18 1.388(12) .
C13 C14 1.411(12) .
C13 P1 1.802(8) .
C14 C15 1.388(13) .
C14 H14 0.9500 .
C15 C16 1.398(15) .
C15 H15 0.9500 .
C16 C17 1.388(14) .
C16 H16 0.9500 .
C17 C18 1.403(13) .
C17 H17 0.9500 .
C18 H18 0.9500 .
C19 N1 1.116(12) .
C19 C20 1.470(14) .
C20 H20A 0.9800 .
C20 H20B 0.9800 .
C20 H20C 0.9800 .
N1 Au1 2.040(9) .
O1 W1 1.699(6) .
O2 W2 1.895(6) .
O2 W1 1.915(6) .
O3 W2 1.701(6) .
O4 W2 1.924(6) .
O4 W3 1.933(6) .
O5 W3 1.685(7) .
O6 W3 1.891(6) .
O6 W3 1.902(6) 3_675
O7 W4 1.921(6) .
O7 W3 1.931(6) 3_675
O8 W4 1.698(6) .
O9 W1 1.884(6) .
O9 W4 1.913(7) .
O10 W1 1.893(7) 2_765
O10 W1 1.927(7) .
O11 W4 1.897(6) .
O11 W2 1.920(6) .
O12 W2 1.903(6) .
O12 W4 1.921(6) 2_765
O13 P2 1.543(6) .
O13 W2 2.428(5) .
O13 W3 2.431(6) .
O13 W4 2.452(6) 2_765
O14 P2 1.536(10) .
O14 W1 2.445(6) 3_675
O14 W1 2.445(6) .
O14 W1 2.445(6) 2_765
P1 Au1 2.234(2) .
P2 O13 1.543(6) 3_675
P2 O13 1.543(6) 2_765
W1 O10 1.892(7) 3_675
W3 O6 1.902(6) 2_765
W3 O7 1.931(6) 2_765
W4 O12 1.921(6) 3_675
W4 O13 2.452(6) 3_675

loop_
_geom_torsion_atom_site_label_1
_geom_torsion_atom_site_label_2
_geom_torsion_atom_site_label_3
_geom_torsion_atom_site_label_4
_geom_torsion
_geom_torsion_site_symmetry_1
_geom_torsion_site_symmetry_4
C6 C1 C2 C3 0.6(14) . .
P1 C1 C2 C3 -175.5(7) . .
C1 C2 C3 C4 -4.1(15) . .
C2 C3 C4 C5 5.8(15) . .
C3 C4 C5 C6 -4.0(15) . .
C4 C5 C6 C1 0.5(13) . .
C2 C1 C6 C5 1.2(13) . .
P1 C1 C6 C5 177.2(7) . .
C12 C7 C8 C9 0.3(15) . .
P1 C7 C8 C9 -179.4(8) . .
C7 C8 C9 C10 1.3(16) . .
C8 C9 C10 C11 -2.4(17) . .
C9 C10 C11 C12 2.0(17) . .
C10 C11 C12 C7 -0.3(17) . .
C8 C7 C12 C11 -0.7(15) . .
P1 C7 C12 C11 178.9(8) . .
C18 C13 C14 C15 1.6(14) . .
P1 C13 C14 C15 -175.8(7) . .
C13 C14 C15 C16 -0.6(15) . .
C14 C15 C16 C17 -0.3(15) . .
C15 C16 C17 C18 0.2(15) . .
C14 C13 C18 C17 -1.7(13) . .
P1 C13 C18 C17 175.8(7) . .
C16 C17 C18 C13 0.8(14) . .
C18 C13 P1 C7 -96.7(7) . .
C14 C13 P1 C7 80.7(8) . .
C18 C13 P1 C1 150.4(7) . .
C14 C13 P1 C1 -32.2(8) . .
C18 C13 P1 Au1 29.4(8) . .
C14 C13 P1 Au1 -153.2(7) . .
C8 C7 P1 C13 133.1(8) . .
C12 C7 P1 C13 -46.6(9) . .
C8 C7 P1 C1 -114.8(8) . .
C12 C7 P1 C1 65.5(9) . .
C8 C7 P1 Au1 6.9(9) . .
C12 C7 P1 Au1 -172.8(7) . .
C6 C1 P1 C13 134.4(7) . .
C2 C1 P1 C13 -49.5(8) . .
C6 C1 P1 C7 21.5(8) . .
C2 C1 P1 C7 -162.4(7) . .
C6 C1 P1 Au1 -102.3(7) . .
C2 C1 P1 Au1 73.8(7) . .
W1 O14 P2 O13 -61.2(2) 3_675 3_675
W1 O14 P2 O13 58.8(2) . 3_675
W1 O14 P2 O13 178.8(2) 2_765 3_675
W1 O14 P2 O13 178.8(2) 3_675 .
W1 O14 P2 O13 -61.2(2) . .
W1 O14 P2 O13 58.8(2) 2_765 .
W1 O14 P2 O13 58.8(2) 3_675 2_765
W1 O14 P2 O13 178.8(2) . 2_765
W1 O14 P2 O13 -61.2(2) 2_765 2_765
W2 O13 P2 O14 59.1(4) . .
W3 O13 P2 O14 179.9(2) . .
W4 O13 P2 O14 -60.5(3) 2_765 .
W2 O13 P2 O13 -61.1(6) . 3_675
W3 O13 P2 O13 59.7(4) . 3_675
W4 O13 P2 O13 179.3(2) 2_765 3_675
W2 O13 P2 O13 179.3(2) . 2_765
W3 O13 P2 O13 -59.9(4) . 2_765
W4 O13 P2 O13 59.7(6) 2_765 2_765
W4 O9 W1 O1 -132.3(8) . .
W4 O9 W1 O10 124.4(8) . 3_675
W4 O9 W1 O2 -30.1(8) . .
W4 O9 W1 O10 43.1(13) . .
W4 O9 W1 O14 53.7(8) . .
W1 O2 W2 O3 -132.3(8) . .
W1 O2 W2 O12 126.4(8) . .
W1 O2 W2 O11 -29.8(8) . .
W1 O2 W2 O4 44.3(12) . .
W1 O2 W2 O13 54.8(8) . .
W3 O6 W3 O5 -130.1(7) 3_675 .
W3 O6 W3 O6 -28.5(9) 3_675 2_765
W3 O6 W3 O7 50.0(11) 3_675 2_765
W3 O6 W3 O4 127.6(7) 3_675 .
W3 O6 W3 O13 55.9(7) 3_675 .
W2 O11 W4 O8 -132.5(7) . .
W2 O11 W4 O9 -29.2(7) . .
W2 O11 W4 O12 46.8(11) . 3_675
W2 O11 W4 O7 127.1(7) . .
W2 O11 W4 O13 55.2(7) . 3_675
